data_4029904
loop_
_publ_author_name
'Lian, Xiangjin'
'Guo, Songsong'
'Wang, Gang'
'Lin, Lili'
'Liu, Xiaohua'
'Feng, Xiaoming'

_publ_section_title
;
 Asymmetric Synthesis of Spiro[isoxazolin-3,3'-oxindoles] via the
 Catalytic 1,3-Dipolar Cycloaddition Reaction of Nitrile Oxides.
;
_journal_issue 16
_journal_name_full 'The Journal of organic chemistry'
_journal_page_first 7703
_journal_page_last 7710
_journal_paper_doi 10.1021/jo5012625
_journal_volume 79
_journal_year 2014
_chemical_formula_moiety 'C27 H23 Br N2 O4'
_chemical_formula_sum 'C27 H23 Br N2 O4'
_chemical_formula_weight 519.38
_chemical_name_systematic
;
 ?
;
_space_group_crystal_system orthorhombic
_space_group_IT_number 19
_space_group_name_Hall 'P 2ac 2ab'
_space_group_name_H-M_alt 'P 21 21 21'
_symmetry_space_group_name_Hall 'P 2ac 2ab'
_symmetry_space_group_name_H-M 'P 21 21 21'
_atom_sites_solution_hydrogens geom
_atom_sites_solution_primary direct
_audit_creation_date 2013-11-19
_audit_creation_method
;
Olex2 1.2
(compiled 2013.09.17 svn.r2790 for OlexSys, GUI svn.r4601)
;
_cell_angle_alpha 90
_cell_angle_beta 90
_cell_angle_gamma 90
_cell_formula_units_Z 4
_cell_length_a 7.8655(3)
_cell_length_b 17.0671(4)
_cell_length_c 17.9180(6)
_cell_measurement_reflns_used 2110
_cell_measurement_temperature 143.2(5)
_cell_measurement_theta_max 25.3500
_cell_measurement_theta_min 3.4400
_cell_volume 2405.34(13)
_computing_cell_refinement
;
CrysAlisPro, Agilent Technologies,
Version 1.171.36.28 (release 01-02-2013 CrysAlis171 .NET)
(compiled Feb  1 2013,16:14:44)
;
_computing_data_collection
;
CrysAlisPro, Agilent Technologies,
Version 1.171.36.28 (release 01-02-2013 CrysAlis171 .NET)
(compiled Feb  1 2013,16:14:44)
;
_computing_data_reduction
;
CrysAlisPro, Agilent Technologies,
Version 1.171.36.28 (release 01-02-2013 CrysAlis171 .NET)
(compiled Feb  1 2013,16:14:44)
;
_computing_molecular_graphics
;
O. V. Dolomanov, L. J. Bourhis, R. J. Gildea, J. A. K. Howard and H. Puschmann,
OLEX2: a complete structure solution, refinement and analysis program.
J. Appl. Cryst. (2009). 42, 339-341.
;
_computing_publication_material
;
O. V. Dolomanov, L. J. Bourhis, R. J. Gildea, J. A. K. Howard and H. Puschmann,
OLEX2: a complete structure solution, refinement and analysis program.
J. Appl. Cryst. (2009). 42, 339-341.
;
_computing_structure_refinement
;
SHELX, G.M. Sheldrick, Acta Cryst.
(2008). A64, 112-122
;
_computing_structure_solution
;
SHELX, G.M. Sheldrick, Acta Cryst.
(2008). A64, 112-122
;
_diffrn_ambient_temperature 143.2(5)
_diffrn_detector_area_resol_mean 16.0874
_diffrn_measured_fraction_theta_full 0.9965
_diffrn_measured_fraction_theta_max 0.7604
_diffrn_measurement_details
;
  1 omega  -87.00  -53.00   1.0000    6.0000
omega____ theta____ kappa____ phi______ frames
    -      -17.5174 -178.0000   90.0000 34

  2 omega  -45.00   61.00   1.0000    6.0000
omega____ theta____ kappa____ phi______ frames
    -       19.2361  -19.0000 -120.0000 106
;
_diffrn_measurement_device_type 'Xcalibur, Eos'
_diffrn_measurement_method '\w scans'
_diffrn_orient_matrix_UB_11 -0.0319898000
_diffrn_orient_matrix_UB_12 0.0214240000
_diffrn_orient_matrix_UB_13 0.0309165000
_diffrn_orient_matrix_UB_21 -0.0795896000
_diffrn_orient_matrix_UB_22 -0.0191278000
_diffrn_orient_matrix_UB_23 -0.0038497000
_diffrn_orient_matrix_UB_31 0.0279408000
_diffrn_orient_matrix_UB_32 -0.0300368000
_diffrn_orient_matrix_UB_33 0.0243982000
_diffrn_radiation_monochromator graphite
_diffrn_radiation_type 'Mo K\a'
_diffrn_radiation_wavelength 0.7107
_diffrn_reflns_av_R_equivalents 0.0285
_diffrn_reflns_av_unetI/netI 0.0685
_diffrn_reflns_Laue_measured_fraction_full 0.996
_diffrn_reflns_Laue_measured_fraction_max 0.997
_diffrn_reflns_limit_h_max 9
_diffrn_reflns_limit_h_min -5
_diffrn_reflns_limit_k_max 19
_diffrn_reflns_limit_k_min -21
_diffrn_reflns_limit_l_max 22
_diffrn_reflns_limit_l_min -11
_diffrn_reflns_number 6535
_diffrn_reflns_point_group_measured_fraction_full 0.921
_diffrn_reflns_point_group_measured_fraction_max 0.902
_diffrn_reflns_theta_full 25.242
_diffrn_reflns_theta_max 26.372
_diffrn_reflns_theta_min 3.070
_diffrn_source 'Enhance (Mo) X-ray Source'
_exptl_absorpt_coefficient_mu 1.745
_exptl_absorpt_correction_T_max 1.00000
_exptl_absorpt_correction_T_min 0.57851
_exptl_absorpt_correction_type multi-scan
_exptl_absorpt_process_details
;
CrysAlisPro, Agilent Technologies,
Version 1.171.36.28 (release 01-02-2013 CrysAlis171 .NET)
(compiled Feb  1 2013,16:14:44)
Empirical absorption correction using spherical harmonics,
 implemented in SCALE3 ABSPACK scaling algorithm.
;
_exptl_crystal_colour
;
;
_exptl_crystal_density_diffrn 1.434
_exptl_crystal_description
;
;
_exptl_crystal_F_000 1064
_exptl_crystal_size_max 0.3
_exptl_crystal_size_mid 0.3
_exptl_crystal_size_min 0.2
_refine_diff_density_max 0.305
_refine_diff_density_min -0.513
_refine_diff_density_rms 0.062
_refine_ls_abs_structure_details
;
 Flack x determined using 1214 quotients [(I+)-(I-)]/[(I+)+(I-)]
 (Parsons and Flack (2004), Acta Cryst. A60, s61).
;
_refine_ls_abs_structure_Flack -0.004(9)
_refine_ls_extinction_method none
_refine_ls_goodness_of_fit_ref 0.990
_refine_ls_hydrogen_treatment constr
_refine_ls_matrix_type full
_refine_ls_number_parameters 310
_refine_ls_number_reflns 4439
_refine_ls_number_restraints 0
_refine_ls_restrained_S_all 0.990
_refine_ls_R_factor_all 0.0544
_refine_ls_R_factor_gt 0.0411
_refine_ls_shift/su_max 0.001
_refine_ls_shift/su_mean 0.000
_refine_ls_structure_factor_coef Fsqd
_refine_ls_weighting_details
;
 w=1/[\s^2^(Fo^2^)+(0.0245P)^2^]
 where P=(Fo^2^+2Fc^2^)/3
;
_refine_ls_weighting_scheme calc
_refine_ls_wR_factor_gt 0.0735
_refine_ls_wR_factor_ref 0.0797
_reflns_Friedel_coverage 0.588
_reflns_Friedel_fraction_full 0.821
_reflns_Friedel_fraction_max 0.776
_reflns_number_gt 3734
_reflns_number_total 4439
_reflns_threshold_expression 'I > 2\s(I)'
_cod_data_source_file jo5012625_si_002.cif
_cod_data_source_block 131118_s1_lxj
_cod_database_code 4029904
_shelxl_version_number 2013-2
_chemical_oxdiff_formula c12h12n2o3br1
_shelx_space_group_comment
;
The symmetry employed for this shelxl refinement is uniquely defined
by the following loop, which should always be used as a source of
symmetry information in preference to the above space-group names.
They are only intended as comments.
;
_shelx_estimated_absorpt_t_max 0.722
_shelx_estimated_absorpt_t_min 0.623
_reflns_odcompleteness_completeness 99.65
_reflns_odcompleteness_iscentric 1
_reflns_odcompleteness_theta 26.32
_olex2_refinement_description
;
1. Fixed Uiso
 At 1.2 times of:
  All C(H) groups
 At 1.5 times of:
  All C(H,H,H) groups
2.a Ternary CH refined with riding coordinates:
 C9(H9)
2.b Aromatic/amide H refined with riding coordinates:
 C4(H4), C5(H5), C6(H6), C7(H7), C13(H13), C14(H14), C15(H15), C16(H16),
 C18(H18), C19(H19), C20(H20), C21(H21), C22(H22)
2.c Idealised Me refined as rotating group:
 C25(H25A,H25B,H25C), C26(H26A,H26B,H26C), C27(H27A,H27B,H27C)
;

loop_
_space_group_symop_operation_xyz
'x, y, z'
'-x+1/2, -y, z+1/2'
'x+1/2, -y+1/2, -z'
'-x, y+1/2, -z+1/2'

loop_
_atom_site_label
_atom_site_type_symbol
_atom_site_fract_x
_atom_site_fract_y
_atom_site_fract_z
_atom_site_U_iso_or_equiv
_atom_site_adp_type
_atom_site_occupancy
_atom_site_site_symmetry_order
_atom_site_calc_flag
_atom_site_refinement_flags_posn
_atom_site_refinement_flags_adp
Br1 Br 0.74391(7) 0.50999(2) 0.63590(3) 0.04274(17) Uani 1 1 d . .
O1 O 0.2140(4) 0.55296(14) 0.45960(16) 0.0213(7) Uani 1 1 d . .
O2 O 0.3233(4) 0.39254(15) 0.46682(16) 0.0279(8) Uani 1 1 d . .
O3 O 0.2456(5) 0.32073(14) 0.68816(16) 0.0284(7) Uani 1 1 d . .
O4 O 0.3252(4) 0.28364(15) 0.57235(17) 0.0297(8) Uani 1 1 d . .
N1 N 0.2866(4) 0.41150(17) 0.59579(19) 0.0178(8) Uani 1 1 d . .
N2 N 0.3172(4) 0.57100(18) 0.3968(2) 0.0207(9) Uani 1 1 d . .
C1 C 0.3112(5) 0.4337(2) 0.5205(3) 0.0199(10) Uani 1 1 d . .
C2 C 0.3198(5) 0.5241(2) 0.5193(2) 0.0201(10) Uani 1 1 d . .
C3 C 0.2581(6) 0.5462(2) 0.5949(2) 0.0190(9) Uani 1 1 d . .
C4 C 0.2199(5) 0.6195(2) 0.6243(2) 0.0254(11) Uani 1 1 d . .
H4 H 0.2199 0.6646 0.5932 0.030 Uiso 1 1 calc R U
C5 C 0.1816(6) 0.6259(2) 0.7000(3) 0.0284(12) Uani 1 1 d . .
H5 H 0.1549 0.6754 0.7210 0.034 Uiso 1 1 calc R U
C6 C 0.1826(6) 0.5596(2) 0.7442(3) 0.0273(11) Uani 1 1 d . .
H6 H 0.1595 0.5647 0.7960 0.033 Uiso 1 1 calc R U
C7 C 0.2164(5) 0.4857(2) 0.7155(2) 0.0216(10) Uani 1 1 d . .
H7 H 0.2153 0.4405 0.7464 0.026 Uiso 1 1 calc R U
C8 C 0.2517(5) 0.4803(2) 0.6400(2) 0.0189(8) Uani 1 1 d . .
C9 C 0.5046(5) 0.5493(2) 0.4972(2) 0.0189(10) Uani 1 1 d . .
H9 H 0.5845 0.5040 0.5018 0.023 Uiso 1 1 calc R U
C10 C 0.4740(5) 0.5687(2) 0.4161(3) 0.0176(10) Uani 1 1 d . .
C11 C 0.5715(5) 0.6194(2) 0.5403(2) 0.0202(10) Uani 1 1 d . .
C12 C 0.6732(6) 0.6109(2) 0.6035(2) 0.0245(11) Uani 1 1 d . .
C13 C 0.7211(6) 0.6749(2) 0.6460(3) 0.0312(11) Uani 1 1 d . .
H13 H 0.7903 0.6678 0.6889 0.037 Uiso 1 1 calc R U
C14 C 0.6680(6) 0.7489(2) 0.6257(3) 0.0318(12) Uani 1 1 d . .
H14 H 0.6979 0.7927 0.6556 0.038 Uiso 1 1 calc R U
C15 C 0.5723(6) 0.7594(2) 0.5627(3) 0.0294(12) Uani 1 1 d . .
H15 H 0.5384 0.8106 0.5482 0.035 Uiso 1 1 calc R U
C16 C 0.5248(6) 0.6950(2) 0.5200(3) 0.0250(11) Uani 1 1 d . .
H16 H 0.4592 0.7028 0.4761 0.030 Uiso 1 1 calc R U
C17 C 0.6105(5) 0.5903(2) 0.3636(3) 0.0180(9) Uani 1 1 d . .
C18 C 0.7762(5) 0.5641(2) 0.3758(2) 0.0243(10) Uani 1 1 d . .
H18 H 0.8011 0.5333 0.4186 0.029 Uiso 1 1 calc R U
C19 C 0.9038(6) 0.5828(3) 0.3264(3) 0.0315(12) Uani 1 1 d . .
H19 H 1.0157 0.5637 0.3346 0.038 Uiso 1 1 calc R U
C20 C 0.8706(6) 0.6288(3) 0.2652(3) 0.0322(13) Uani 1 1 d . .
H20 H 0.9596 0.6423 0.2317 0.039 Uiso 1 1 calc R U
C21 C 0.7067(6) 0.6553(2) 0.2525(3) 0.0274(12) Uani 1 1 d . .
H21 H 0.6826 0.6861 0.2097 0.033 Uiso 1 1 calc R U
C22 C 0.5785(6) 0.6369(2) 0.3019(3) 0.0230(11) Uani 1 1 d . .
H22 H 0.4670 0.6565 0.2936 0.028 Uiso 1 1 calc R U
C23 C 0.2817(5) 0.3342(2) 0.6245(2) 0.0197(10) Uani 1 1 d . .
C24 C 0.3355(7) 0.1974(2) 0.5899(3) 0.0312(12) Uani 1 1 d . .
C25 C 0.3753(8) 0.1641(2) 0.5141(3) 0.0518(18) Uani 1 1 d . .
H25A H 0.2798 0.1742 0.4802 0.078 Uiso 1 1 calc R U
H25B H 0.3937 0.1075 0.5183 0.078 Uiso 1 1 calc R U
H25C H 0.4781 0.1890 0.4944 0.078 Uiso 1 1 calc R U
C26 C 0.4806(6) 0.1844(2) 0.6443(3) 0.0413(14) Uani 1 1 d . .
H26A H 0.5853 0.2067 0.6237 0.062 Uiso 1 1 calc R U
H26B H 0.4959 0.1281 0.6526 0.062 Uiso 1 1 calc R U
H26C H 0.4541 0.2101 0.6919 0.062 Uiso 1 1 calc R U
C27 C 0.1664(6) 0.1691(2) 0.6192(3) 0.0414(15) Uani 1 1 d . .
H27A H 0.1438 0.1933 0.6678 0.062 Uiso 1 1 calc R U
H27B H 0.1693 0.1120 0.6248 0.062 Uiso 1 1 calc R U
H27C H 0.0762 0.1836 0.5841 0.062 Uiso 1 1 calc R U

loop_
_atom_site_aniso_label
_atom_site_aniso_U_11
_atom_site_aniso_U_22
_atom_site_aniso_U_33
_atom_site_aniso_U_23
_atom_site_aniso_U_13
_atom_site_aniso_U_12
Br1 0.0503(3) 0.0363(3) 0.0416(3) 0.0111(3) -0.0227(3) 0.0006(3)
O1 0.0195(17) 0.0275(15) 0.0169(16) 0.0030(13) 0.0012(15) -0.0009(13)
O2 0.0418(19) 0.0198(14) 0.0221(18) -0.0052(15) 0.0072(17) -0.0029(14)
O3 0.0392(18) 0.0226(14) 0.0235(17) 0.0022(14) 0.003(2) 0.0015(17)
O4 0.048(2) 0.0156(13) 0.0252(19) -0.0010(15) 0.0047(17) 0.0002(14)
N1 0.023(2) 0.0158(16) 0.0145(19) 0.0007(15) 0.0005(17) -0.0036(14)
N2 0.0220(19) 0.0222(17) 0.018(2) 0.0006(17) 0.0024(18) -0.0008(15)
C1 0.016(2) 0.020(2) 0.024(3) 0.000(2) 0.000(2) -0.0005(17)
C2 0.024(2) 0.019(2) 0.018(2) 0.000(2) -0.001(2) 0.0000(18)
C3 0.017(2) 0.0225(19) 0.017(2) -0.0005(18) 0.001(2) 0.000(2)
C4 0.029(3) 0.021(2) 0.027(3) 0.002(2) 0.003(3) -0.0017(19)
C5 0.032(3) 0.023(2) 0.030(3) -0.006(2) 0.006(3) 0.004(2)
C6 0.031(3) 0.034(2) 0.017(2) -0.008(2) 0.006(2) -0.005(2)
C7 0.027(2) 0.0204(19) 0.018(2) 0.0013(19) 0.000(2) -0.004(2)
C8 0.0160(18) 0.0224(19) 0.018(2) -0.0011(18) -0.002(2) -0.003(2)
C9 0.016(2) 0.019(2) 0.022(3) -0.001(2) 0.005(2) 0.0024(17)
C10 0.021(2) 0.013(2) 0.018(2) 0.000(2) -0.002(2) 0.0013(17)
C11 0.019(2) 0.024(2) 0.017(2) 0.000(2) 0.001(2) -0.0014(19)
C12 0.028(2) 0.021(2) 0.024(3) 0.007(2) 0.000(2) -0.0012(19)
C13 0.032(3) 0.042(3) 0.020(2) -0.005(2) -0.007(3) -0.011(2)
C14 0.034(3) 0.027(2) 0.035(3) -0.015(3) 0.003(3) -0.007(2)
C15 0.034(3) 0.021(2) 0.033(3) -0.006(2) 0.006(3) -0.005(2)
C16 0.028(3) 0.030(2) 0.017(3) 0.000(2) -0.002(2) -0.002(2)
C17 0.022(2) 0.0142(19) 0.018(2) -0.004(2) 0.001(2) -0.0044(16)
C18 0.024(2) 0.029(2) 0.020(2) -0.004(2) -0.005(2) -0.0007(18)
C19 0.018(2) 0.042(3) 0.034(3) -0.006(3) 0.002(2) -0.001(2)
C20 0.031(3) 0.041(3) 0.024(3) -0.007(3) 0.008(3) -0.011(2)
C21 0.037(3) 0.024(2) 0.021(3) 0.001(2) 0.004(2) -0.006(2)
C22 0.023(2) 0.023(2) 0.024(3) 0.000(2) 0.001(2) -0.0009(19)
C23 0.018(2) 0.019(2) 0.022(3) 0.001(2) -0.003(2) -0.0024(16)
C24 0.048(3) 0.014(2) 0.031(3) -0.001(2) -0.001(3) -0.001(2)
C25 0.093(5) 0.020(2) 0.042(4) -0.006(3) 0.012(4) 0.001(3)
C26 0.040(3) 0.029(2) 0.055(4) 0.001(3) -0.006(3) 0.007(2)
C27 0.042(3) 0.025(2) 0.057(4) -0.002(3) -0.003(3) -0.008(2)

loop_
_atom_type_symbol
_atom_type_description
_atom_type_scat_dispersion_real
_atom_type_scat_dispersion_imag
_atom_type_scat_source
C C 0.0033 0.0016 'International Tables Vol C Tables 4.2.6.8 and 6.1.1.4'
H H 0.0000 0.0000 'International Tables Vol C Tables 4.2.6.8 and 6.1.1.4'
Br Br -0.2901 2.4595 'International Tables Vol C Tables 4.2.6.8 and 6.1.1.4'
N N 0.0061 0.0033 'International Tables Vol C Tables 4.2.6.8 and 6.1.1.4'
O O 0.0106 0.0060 'International Tables Vol C Tables 4.2.6.8 and 6.1.1.4'

loop_
_geom_angle_atom_site_label_1
_geom_angle_atom_site_label_2
_geom_angle_atom_site_label_3
_geom_angle
N2 O1 C2 109.3(3)
C23 O4 C24 120.4(3)
C1 N1 C8 109.4(3)
C1 N1 C23 126.8(3)
C23 N1 C8 123.6(3)
C10 N2 O1 109.3(3)
O2 C1 N1 128.4(4)
O2 C1 C2 124.9(4)
N1 C1 C2 106.7(3)
O1 C2 C1 109.0(3)
O1 C2 C3 113.6(3)
O1 C2 C9 104.8(3)
C1 C2 C9 108.6(3)
C3 C2 C1 103.1(3)
C3 C2 C9 117.6(4)
C4 C3 C2 130.1(4)
C8 C3 C2 109.7(3)
C8 C3 C4 120.1(4)
C3 C4 H4 120.5
C3 C4 C5 119.0(4)
C5 C4 H4 120.5
C4 C5 H5 120.2
C6 C5 C4 119.6(4)
C6 C5 H5 120.2
C5 C6 H6 118.9
C5 C6 C7 122.1(4)
C7 C6 H6 118.9
C6 C7 H7 121.2
C8 C7 C6 117.5(4)
C8 C7 H7 121.2
C3 C8 N1 109.5(3)
C7 C8 N1 129.0(4)
C7 C8 C3 121.6(4)
C2 C9 H9 110.5
C10 C9 C2 98.9(3)
C10 C9 H9 110.5
C10 C9 C11 111.8(3)
C11 C9 C2 114.2(3)
C11 C9 H9 110.5
N2 C10 C9 114.8(4)
N2 C10 C17 121.5(4)
C17 C10 C9 123.6(4)
C12 C11 C9 122.0(4)
C16 C11 C9 120.4(4)
C16 C11 C12 117.5(4)
C11 C12 Br1 120.7(3)
C13 C12 Br1 117.8(3)
C13 C12 C11 121.4(4)
C12 C13 H13 120.2
C14 C13 C12 119.7(4)
C14 C13 H13 120.2
C13 C14 H14 119.9
C15 C14 C13 120.3(4)
C15 C14 H14 119.9
C14 C15 H15 120.1
C14 C15 C16 119.9(4)
C16 C15 H15 120.1
C11 C16 C15 121.2(4)
C11 C16 H16 119.4
C15 C16 H16 119.4
C18 C17 C10 120.0(4)
C22 C17 C10 121.3(4)
C22 C17 C18 118.6(4)
C17 C18 H18 119.8
C19 C18 C17 120.4(4)
C19 C18 H18 119.8
C18 C19 H19 119.7
C20 C19 C18 120.5(4)
C20 C19 H19 119.7
C19 C20 H20 120.2
C19 C20 C21 119.6(5)
C21 C20 H20 120.2
C20 C21 H21 119.9
C22 C21 C20 120.2(5)
C22 C21 H21 119.9
C17 C22 H22 119.7
C21 C22 C17 120.6(4)
C21 C22 H22 119.7
O3 C23 O4 127.7(4)
O3 C23 N1 122.1(4)
O4 C23 N1 110.2(4)
O4 C24 C26 108.5(4)
O4 C24 C27 109.8(4)
C25 C24 O4 101.0(4)
C25 C24 C26 111.6(4)
C25 C24 C27 112.1(5)
C27 C24 C26 113.1(4)
C24 C25 H25A 109.5
C24 C25 H25B 109.5
C24 C25 H25C 109.5
H25A C25 H25B 109.5
H25A C25 H25C 109.5
H25B C25 H25C 109.5
C24 C26 H26A 109.5
C24 C26 H26B 109.5
C24 C26 H26C 109.5
H26A C26 H26B 109.5
H26A C26 H26C 109.5
H26B C26 H26C 109.5
C24 C27 H27A 109.5
C24 C27 H27B 109.5
C24 C27 H27C 109.5
H27A C27 H27B 109.5
H27A C27 H27C 109.5
H27B C27 H27C 109.5

loop_
_geom_bond_atom_site_label_1
_geom_bond_atom_site_label_2
_geom_bond_distance
Br1 C12 1.901(4)
O1 N2 1.421(4)
O1 C2 1.441(5)
O2 C1 1.195(5)
O3 C23 1.198(5)
O4 C23 1.317(5)
O4 C24 1.507(5)
N1 C1 1.415(5)
N1 C8 1.443(5)
N1 C23 1.416(5)
N2 C10 1.281(5)
C1 C2 1.545(5)
C2 C3 1.488(6)
C2 C9 1.567(6)
C3 C4 1.390(5)
C3 C8 1.386(5)
C4 H4 0.9500
C4 C5 1.393(6)
C5 H5 0.9500
C5 C6 1.381(6)
C6 H6 0.9500
C6 C7 1.387(5)
C7 H7 0.9500
C7 C8 1.383(5)
C9 H9 1.0000
C9 C10 1.510(6)
C9 C11 1.519(6)
C10 C17 1.474(6)
C11 C12 1.393(6)
C11 C16 1.389(5)
C12 C13 1.383(6)
C13 H13 0.9500
C13 C14 1.379(6)
C14 H14 0.9500
C14 C15 1.369(6)
C15 H15 0.9500
C15 C16 1.390(6)
C16 H16 0.9500
C17 C18 1.394(6)
C17 C22 1.386(6)
C18 H18 0.9500
C18 C19 1.376(6)
C19 H19 0.9500
C19 C20 1.373(6)
C20 H20 0.9500
C20 C21 1.385(7)
C21 H21 0.9500
C21 C22 1.377(6)
C22 H22 0.9500
C24 C25 1.506(6)
C24 C26 1.517(7)
C24 C27 1.509(7)
C25 H25A 0.9800
C25 H25B 0.9800
C25 H25C 0.9800
C26 H26A 0.9800
C26 H26B 0.9800
C26 H26C 0.9800
C27 H27A 0.9800
C27 H27B 0.9800
C27 H27C 0.9800

loop_
_geom_torsion_atom_site_label_1
_geom_torsion_atom_site_label_2
_geom_torsion_atom_site_label_3
_geom_torsion_atom_site_label_4
_geom_torsion
Br1 C12 C13 C14 -178.0(3)
O1 N2 C10 C9 -0.7(5)
O1 N2 C10 C17 -175.8(3)
O1 C2 C3 C4 -54.3(6)
O1 C2 C3 C8 129.9(4)
O1 C2 C9 C10 -15.5(4)
O1 C2 C9 C11 103.4(4)
O2 C1 C2 O1 46.2(6)
O2 C1 C2 C3 167.1(4)
O2 C1 C2 C9 -67.4(5)
N1 C1 C2 O1 -133.8(3)
N1 C1 C2 C3 -12.8(4)
N1 C1 C2 C9 112.6(4)
N2 O1 C2 C1 -99.3(4)
N2 O1 C2 C3 146.3(3)
N2 O1 C2 C9 16.7(4)
N2 C10 C17 C18 -159.2(4)
N2 C10 C17 C22 21.4(6)
C1 N1 C8 C3 -1.7(5)
C1 N1 C8 C7 178.4(4)
C1 N1 C23 O3 -173.4(4)
C1 N1 C23 O4 8.0(6)
C1 C2 C3 C4 -172.2(5)
C1 C2 C3 C8 12.1(5)
C1 C2 C9 C10 100.9(4)
C1 C2 C9 C11 -140.2(4)
C2 O1 N2 C10 -10.7(4)
C2 C3 C4 C5 -173.0(4)
C2 C3 C8 N1 -7.1(5)
C2 C3 C8 C7 172.8(4)
C2 C9 C10 N2 10.4(4)
C2 C9 C10 C17 -174.6(3)
C2 C9 C11 C12 96.0(5)
C2 C9 C11 C16 -80.4(5)
C3 C2 C9 C10 -142.7(3)
C3 C2 C9 C11 -23.8(5)
C3 C4 C5 C6 0.1(7)
C4 C3 C8 N1 176.7(4)
C4 C3 C8 C7 -3.4(7)
C4 C5 C6 C7 -1.8(7)
C5 C6 C7 C8 0.8(7)
C6 C7 C8 N1 -178.3(4)
C6 C7 C8 C3 1.8(6)
C8 N1 C1 O2 -170.7(4)
C8 N1 C1 C2 9.2(4)
C8 N1 C23 O3 1.0(7)
C8 N1 C23 O4 -177.6(3)
C8 C3 C4 C5 2.4(7)
C9 C2 C3 C4 68.5(6)
C9 C2 C3 C8 -107.3(4)
C9 C10 C17 C18 26.2(6)
C9 C10 C17 C22 -153.2(4)
C9 C11 C12 Br1 3.5(6)
C9 C11 C12 C13 -174.3(4)
C9 C11 C16 C15 174.2(4)
C10 C9 C11 C12 -152.6(4)
C10 C9 C11 C16 30.9(5)
C10 C17 C18 C19 178.8(4)
C10 C17 C22 C21 -178.7(4)
C11 C9 C10 N2 -110.2(4)
C11 C9 C10 C17 64.8(5)
C11 C12 C13 C14 -0.1(7)
C12 C11 C16 C15 -2.4(6)
C12 C13 C14 C15 -1.8(7)
C13 C14 C15 C16 1.6(7)
C14 C15 C16 C11 0.5(7)
C16 C11 C12 Br1 -180.0(3)
C16 C11 C12 C13 2.2(6)
C17 C18 C19 C20 1.4(7)
C18 C17 C22 C21 1.9(6)
C18 C19 C20 C21 -1.2(7)
C19 C20 C21 C22 1.3(7)
C20 C21 C22 C17 -1.7(6)
C22 C17 C18 C19 -1.7(6)
C23 O4 C24 C25 176.0(4)
C23 O4 C24 C26 -66.6(5)
C23 O4 C24 C27 57.5(5)
C23 N1 C1 O2 4.3(7)
C23 N1 C1 C2 -175.8(4)
C23 N1 C8 C3 -176.9(4)
C23 N1 C8 C7 3.2(7)
C24 O4 C23 O3 -0.6(7)
C24 O4 C23 N1 178.0(4)
